data_1100406
loop_
_publ_author_name
'Grebe, J.'
'Harms, K.'
'Weller, F.'
'Dehnicke, K.'

_publ_section_title
;
 Reaktionen silylierter Phosphanimine mit Iodmonochlorid und Iodtrichlorid.
 Die Kristallstrukturen von [Me~3~SiNPMe~3~ &#x00B7; ICl],
 [Ph~3~PNCl &#x00B7; ICl] und [Me~3~PN(H)PMe~3~] [ICl~2~]~2~
;
_journal_coden_ASTM ZAACAB
_journal_issue 9
_journal_name_full
;
 Zeitschrift fuer Anorganische und Allgemeine Chemie
;
_journal_page_first 1489
_journal_page_last 1495
_journal_paper_doi 10.1002/zaac.19956210909
_journal_volume 621
_journal_year 1995
_chemical_formula_sum 'C6 H18 Cl I N P Si'
_space_group_IT_number 45
_symmetry_cell_setting orthorhombic
_symmetry_Int_Tables_number 45
_symmetry_space_group_name_Hall 'I 2 -2c'
_symmetry_space_group_name_H-M 'I b a 2'
_cell_angle_alpha 90
_cell_angle_beta 90
_cell_angle_gamma 90
_cell_formula_units_Z 8
_cell_length_a 15.107(2)
_cell_length_b 18.628(3)
_cell_length_c 9.889(1)
_cod_original_formula_sum 'C6 H18 Cl1 I1 N1 P1 Si1'
_cod_database_code 1100406

loop_
_symmetry_equiv_pos_site_id
_symmetry_equiv_pos_as_xyz
1 x,y,z
2 -x,-y,z
3 -x,y,1/2+z
4 x,-y,1/2+z
5 1/2+x,1/2+y,1/2+z
6 1/2-x,1/2-y,1/2+z
7 1/2-x,1/2+y,z
8 1/2+x,1/2-y,z

loop_
_atom_site_label
_atom_site_type_symbol
_atom_site_fract_x
_atom_site_fract_y
_atom_site_fract_z
I1 I 0.8032(1) 0.7544(1) 0.7050(2)
P1 P 0.6416(1) 0.6438(1) 0.7303(2)
Cl1 Cl 0.8749(2) 0.8803(1) 0.6449(3)
Si1 Si 0.8279(2) 0.5906(1) 0.8232(4)
N1 N 0.7456(5) 0.6490(4) 0.7649(10)
C1 C 0.5916(6) 0.5644(5) 0.7931(13)
C2 C 0.5826(6) 0.7178(5) 0.8062(14)
C3 C 0.8751(9) 0.6281(8) 0.9768(16)
C4 C 0.9159(9) 0.5858(8) 0.6911(20)
C5 C 0.6186(7) 0.6448(9) 0.5556(12)
C6 C 0.7859(10) 0.4997(6) 0.8606(22)
H1 H 0.5279(7) 0.5679(19) 0.7837(77)
H2 H 0.6067(44) 0.5585(23) 0.8878(25)
H3 H 0.6130(42) 0.5234(7) 0.7421(56)
H4 H 0.5227(20) 0.7194(30) 0.7708(68)
H5 H 0.6127(34) 0.7624(7) 0.7850(77)
H6 H 0.5807(51) 0.7115(25) 0.9035(16)
H7 H 0.8278(9) 0.6430(58) 1.0370(52)
H8 H 0.9116(62) 0.6692(38) 0.9542(20)
H9 H 0.9112(63) 0.592(2) 1.0214(64)
H10 H 0.9669(30) 0.5605(56) 0.7268(45)
H11 H 0.9332(58) 0.6341(8) 0.6651(89)
H12 H 0.8934(26) 0.5605(56) 0.6126(51)
H13 H 0.5551(8) 0.6425(60) 0.5416(12)
H14 H 0.6466(60) 0.6038(32) 0.5128(21)
H15 H 0.6415(63) 0.6887(27) 0.5161(23)
H16 H 0.8317(35) 0.4720(26) 0.905(14)
H17 H 0.7693(86) 0.4761(28) 0.7769(22)
H18 H 0.7345(60) 0.5032(8) 0.919(11)

loop_
_atom_type_symbol
_atom_type_radius_bond
C 0.68
H 0.23
Cl 0.99
I 1.40
N 0.68
P 1.05
Si 1.20
